data_4082040
loop_
_publ_author_name
'Turek, Jan'
'Panov, Illia'
'Hor\'a\<cek, Michal'
'\<Cerno\<sek, Zden\<ek'
'Pad\<elkov\'a, Zde\<nka'
'R\%u\<zi\<cka, Ale\<s'

_publ_section_title
;
 Amino Group Functionalized N-Heterocyclic 1,2,4-Triazole-Derived
 Carbenes: Structural Diversity of Rhodium(I) Complexes
;
_journal_issue 23
_journal_name_full Organometallics
_journal_page_first 7234
_journal_paper_doi 10.1021/om400912s
_journal_volume 32
_journal_year 2013
_chemical_formula_moiety 'C22 H28 Cl N4 O Rh, C7 H8'
_chemical_formula_sum 'C29 H34 Cl N4 O Rh'
_chemical_formula_weight 592.96
_chemical_name_systematic
;
 ?
;
_space_group_IT_number 19
_symmetry_cell_setting orthorhombic
_symmetry_space_group_name_Hall 'P 2ac 2ab'
_symmetry_space_group_name_H-M 'P 21 21 21'
_atom_sites_solution_hydrogens geom
_atom_sites_solution_primary direct
_atom_sites_solution_secondary difmap
_audit_creation_method SHELXL-97
_cell_angle_alpha 90
_cell_angle_beta 90
_cell_angle_gamma 90
_cell_formula_units_Z 8
_cell_length_a 9.5670(10)
_cell_length_b 17.2141(12)
_cell_length_c 33.433(2)
_cell_measurement_reflns_used 46339
_cell_measurement_temperature 150(1)
_cell_measurement_theta_max 27.5
_cell_measurement_theta_min 1
_cell_volume 5506.0(8)
_computing_cell_refinement 'COLLECT and DENZO'
_computing_data_collection 'COLLECT (Hooft, 1998) and DENZO (Otwinowski & Minor, 1997)'
_computing_data_reduction 'COLLECT and DENZO'
_computing_molecular_graphics 'PLATON (Spek, 2003)'
_computing_publication_material 'SHELXL-97 (Sheldrick, 2008)'
_computing_structure_refinement 'SHELXL-97 (Sheldrick, 1997)'
_computing_structure_solution 'SIR92 (Altomare et al., 1994)'
_diffrn_ambient_temperature 150(1)
_diffrn_detector_area_resol_mean 9.091
_diffrn_measured_fraction_theta_full 0.994
_diffrn_measured_fraction_theta_max 0.994
_diffrn_measurement_device_type 'Bruker Nonius KappaCCD area detector'
_diffrn_measurement_method '\f and \w scans to fill the Ewald sphere'
_diffrn_radiation_monochromator graphite
_diffrn_radiation_source 'fine-focus sealed tube'
_diffrn_radiation_type MoK\a
_diffrn_radiation_wavelength 0.71073
_diffrn_reflns_av_R_equivalents 0.0541
_diffrn_reflns_av_sigmaI/netI 0.0480
_diffrn_reflns_limit_h_max 11
_diffrn_reflns_limit_h_min -12
_diffrn_reflns_limit_k_max 22
_diffrn_reflns_limit_k_min -22
_diffrn_reflns_limit_l_max 43
_diffrn_reflns_limit_l_min -42
_diffrn_reflns_number 46169
_diffrn_reflns_theta_full 27.50
_diffrn_reflns_theta_max 27.50
_diffrn_reflns_theta_min 2.45
_diffrn_standards_number 0
_exptl_absorpt_coefficient_mu 0.746
_exptl_absorpt_correction_T_max 0.914
_exptl_absorpt_correction_T_min 0.835
_exptl_absorpt_correction_type integration
_exptl_absorpt_process_details
;
Gaussian integration (Coppens, 1970)
;
_exptl_crystal_colour yellow
_exptl_crystal_density_diffrn 1.431
_exptl_crystal_density_method 'not measured'
_exptl_crystal_description block
_exptl_crystal_F_000 2448
_exptl_crystal_size_max 0.28
_exptl_crystal_size_mid 0.27
_exptl_crystal_size_min 0.14
_platon_squeeze_details
;
;
_refine_diff_density_max 0.502
_refine_diff_density_min -0.419
_refine_diff_density_rms 0.077
_refine_ls_abs_structure_details 'Flack H D (1983), Acta Cryst. A39, 876-881'
_refine_ls_abs_structure_Flack 0.00
_refine_ls_extinction_method none
_refine_ls_goodness_of_fit_ref 1.059
_refine_ls_hydrogen_treatment constr
_refine_ls_matrix_type full
_refine_ls_number_parameters 586
_refine_ls_number_reflns 12573
_refine_ls_number_restraints 6
_refine_ls_restrained_S_all 1.059
_refine_ls_R_factor_all 0.0495
_refine_ls_R_factor_gt 0.0386
_refine_ls_shift/su_max 0.004
_refine_ls_shift/su_mean 0.000
_refine_ls_structure_factor_coef Fsqd
_refine_ls_weighting_details 'calc w=1/[\s^2^(Fo^2^)+(0.0205P)^2^+4.4291P] where P=(Fo^2^+2Fc^2^)/3'
_refine_ls_weighting_scheme calc
_refine_ls_wR_factor_gt 0.0679
_refine_ls_wR_factor_ref 0.0713
_reflns_number_gt 11027
_reflns_number_total 12573
_reflns_threshold_expression >2sigma(I)
_cod_data_source_file om400912s_si_001.cif
_cod_data_source_block 5
_cod_database_code 4082040

loop_
_symmetry_equiv_pos_as_xyz
'x, y, z'
'-x+1/2, -y, z+1/2'
'x+1/2, -y+1/2, -z'
'-x, y+1/2, -z+1/2'

loop_
_atom_site_label
_atom_site_type_symbol
_atom_site_fract_x
_atom_site_fract_y
_atom_site_fract_z
_atom_site_U_iso_or_equiv
_atom_site_adp_type
_atom_site_occupancy
_atom_site_symmetry_multiplicity
_atom_site_calc_flag
_atom_site_refinement_flags
Rh2 Rh 0.89815(3) -0.116645(14) 0.972180(7) 0.02342(6) Uani 1 1 d .
Rh1 Rh 1.00192(3) 0.026797(14) 0.775230(7) 0.02092(6) Uani 1 1 d .
Cl1 Cl 1.13930(9) -0.05283(5) 0.73143(3) 0.0311(2) Uani 1 1 d .
Cl2 Cl 0.90074(11) -0.21517(5) 0.92162(2) 0.03090(19) Uani 1 1 d .
C110 C 0.8925(4) -0.0328(2) 1.01292(9) 0.0267(7) Uani 1 1 d .
C10 C 0.9057(4) 0.09932(17) 0.81253(9) 0.0205(6) Uani 1 1 d .
C11 C 0.7375(3) 0.14892(18) 0.85205(9) 0.0182(7) Uani 1 1 d .
N4 N 0.9460(3) 0.16391(15) 0.83214(8) 0.0206(6) Uani 1 1 d .
N1 N 0.9784(3) -0.07004(16) 0.81863(8) 0.0247(6) Uani 1 1 d .
C17 C 0.5402(4) 0.0930(2) 0.89185(10) 0.0254(8) Uani 1 1 d .
H17 H 0.5701 0.0430 0.8858 0.030 Uiso 1 1 d R
N6 N 0.8736(3) -0.04669(15) 1.05291(8) 0.0221(6) Uani 1 1 d .
N2 N 0.7702(3) 0.09022(15) 0.82569(8) 0.0179(6) Uani 1 1 d .
N7 N 0.8759(4) 0.08020(16) 1.04857(8) 0.0319(7) Uani 1 1 d .
C19 C 1.2019(4) 0.1489(2) 0.82835(11) 0.0273(8) Uani 1 1 d .
H19A H 1.1984 0.1156 0.8513 0.033 Uiso 1 1 d R
H19B H 1.2900 0.1756 0.8278 0.033 Uiso 1 1 d R
H19C H 1.1917 0.1184 0.8045 0.033 Uiso 1 1 d R
N3 N 0.8428(3) 0.19522(16) 0.85619(8) 0.0229(6) Uani 1 1 d .
C4 C 0.4995(5) -0.09363(19) 0.80043(10) 0.0310(8) Uani 1 1 d .
H4 H 0.4380 -0.1345 0.7958 0.037 Uiso 1 1 d R
C106 C 0.7693(4) -0.1482(2) 1.09403(10) 0.0307(8) Uani 1 1 d .
H106 H 0.6906 -0.1172 1.0974 0.037 Uiso 1 1 d R
C18 C 1.0831(4) 0.20734(19) 0.83048(10) 0.0242(7) Uani 1 1 d .
C111 C 0.8657(3) 0.02301(19) 1.07333(9) 0.0235(7) Uani 1 1 d .
C20 C 1.0772(4) 0.2615(2) 0.79451(10) 0.0277(8) Uani 1 1 d .
H20A H 1.0736 0.2309 0.7706 0.033 Uiso 1 1 d R
H20B H 1.1591 0.2938 0.7940 0.033 Uiso 1 1 d R
H20C H 0.9954 0.2936 0.7961 0.033 Uiso 1 1 d R
C101 C 0.8801(4) -0.12300(19) 1.07073(9) 0.0257(7) Uani 1 1 d .
C112 C 0.8495(3) 0.03072(19) 1.11712(9) 0.0210(7) Uani 1 1 d .
C102 C 1.0000(5) -0.16735(18) 1.06532(9) 0.0285(7) Uani 1 1 d .
C5 C 0.4635(3) -0.0182(2) 0.78919(10) 0.0273(8) Uani 1 1 d .
H5 H 0.3780 -0.0084 0.7770 0.033 Uiso 1 1 d R
C1 C 0.6810(3) 0.02696(19) 0.81466(9) 0.0192(6) Uani 1 1 d .
C115 C 0.8193(5) 0.0433(2) 1.19924(11) 0.0370(9) Uani 1 1 d .
H115 H 0.8091 0.0471 1.2268 0.044 Uiso 1 1 d R
C3 C 0.6266(4) -0.1073(2) 0.81857(10) 0.0279(8) Uani 1 1 d .
H3 H 0.6500 -0.1577 0.8260 0.034 Uiso 1 1 d R
C2 C 0.7213(3) -0.04772(18) 0.82616(9) 0.0205(7) Uani 1 1 d .
N8 N 0.8945(4) 0.04564(15) 1.01160(8) 0.0304(7) Uani 1 1 d .
C122 C 0.7289(4) -0.0876(2) 0.95473(11) 0.0323(9) Uani 1 1 d .
C22 C 1.0044(5) 0.09852(19) 0.73619(10) 0.0307(8) Uani 1 1 d .
C21 C 1.0979(4) 0.2558(2) 0.86871(11) 0.0313(8) Uani 1 1 d .
H21A H 1.0230 0.2928 0.8701 0.038 Uiso 1 1 d R
H21B H 1.1857 0.2827 0.8683 0.038 Uiso 1 1 d R
H21C H 1.0942 0.2224 0.8917 0.038 Uiso 1 1 d R
C14 C 0.4504(4) 0.2408(2) 0.91031(12) 0.0357(9) Uani 1 1 d .
H14 H 0.4183 0.2905 0.9162 0.043 Uiso 1 1 d R
O1 O 1.0031(4) 0.14091(16) 0.70964(8) 0.0519(8) Uani 1 1 d .
C105 C 0.7777(5) -0.2203(2) 1.11280(11) 0.0348(9) Uani 1 1 d .
H105 H 0.7038 -0.2389 1.1281 0.042 Uiso 1 1 d R
C8 C 1.1085(4) -0.0734(2) 0.84286(11) 0.0336(8) Uani 1 1 d .
H8A H 1.1186 -0.0260 0.8578 0.040 Uiso 1 1 d R
H8B H 1.1875 -0.0798 0.8255 0.040 Uiso 1 1 d R
H8C H 1.1035 -0.1165 0.8610 0.040 Uiso 1 1 d R
C113 C 0.9655(4) 0.0340(2) 1.14125(11) 0.0368(9) Uani 1 1 d .
H113 H 1.0542 0.0324 1.1299 0.044 Uiso 1 1 d R
C103 C 1.0059(5) -0.2387(2) 1.08495(10) 0.0361(9) Uani 1 1 d .
H103 H 1.0857 -0.2692 1.0827 0.043 Uiso 1 1 d R
O2 O 0.6176(4) -0.07068(17) 0.94451(10) 0.0554(8) Uani 1 1 d .
C16 C 0.4286(4) 0.1043(2) 0.91784(11) 0.0342(9) Uani 1 1 d .
H16 H 0.3829 0.0614 0.9287 0.041 Uiso 1 1 d R
C107 C 1.1190(4) -0.1391(2) 1.04001(10) 0.0310(8) Uani 1 1 d .
107A H 1.2053 -0.1623 1.0494 0.037 Uiso 1 1 d R
107B H 1.1269 -0.0833 1.0431 0.037 Uiso 1 1 d R
C104 C 0.8950(5) -0.2641(2) 1.10817(11) 0.0386(10) Uani 1 1 d .
H104 H 0.9012 -0.3123 1.1207 0.046 Uiso 1 1 d R
C12 C 0.6075(4) 0.15681(19) 0.87543(9) 0.0225(7) Uani 1 1 d .
C116 C 0.7035(4) 0.0411(2) 1.17495(11) 0.0335(9) Uani 1 1 d .
H116 H 0.6148 0.0427 1.1863 0.040 Uiso 1 1 d R
C7 C 0.8585(4) -0.0618(2) 0.84669(10) 0.0249(8) Uani 1 1 d .
H7A H 0.8773 -0.0190 0.8648 0.030 Uiso 1 1 d R
H7B H 0.8511 -0.1088 0.8626 0.030 Uiso 1 1 d R
C25 C 0.4929(5) 0.2665(2) 0.77624(12) 0.0434(9) Uani 1 1 d .
H25 H 0.4461 0.2916 0.7969 0.052 Uiso 1 1 d R
C119 C 1.0342(5) 0.1542(3) 0.99004(12) 0.0522(13) Uani 1 1 d .
119A H 1.0199 0.1733 1.0167 0.063 Uiso 1 1 d R
119B H 1.0390 0.1972 0.9718 0.063 Uiso 1 1 d R
119C H 1.1201 0.1255 0.9890 0.063 Uiso 1 1 d R
C13 C 0.5618(4) 0.2315(2) 0.88475(10) 0.0267(8) Uani 1 1 d .
H13 H 0.6067 0.2745 0.8739 0.032 Uiso 1 1 d R
C15 C 0.3850(4) 0.1771(2) 0.92694(11) 0.0355(9) Uani 1 1 d .
H15 H 0.3116 0.1838 0.9448 0.043 Uiso 1 1 d R
N5 N 1.0989(4) -0.15739(18) 0.99631(8) 0.0319(7) Uani 1 1 d .
C6 C 0.5557(4) 0.0420(2) 0.79648(10) 0.0252(7) Uani 1 1 d .
H6 H 0.5332 0.0924 0.7888 0.030 Uiso 1 1 d R
C24 C 0.4188(5) 0.2281(2) 0.74704(12) 0.0395(10) Uani 1 1 d .
H24 H 0.3217 0.2291 0.7481 0.047 Uiso 1 1 d R
C117 C 0.7181(4) 0.0359(2) 1.13406(11) 0.0311(8) Uani 1 1 d .
H117 H 0.6391 0.0359 1.1179 0.037 Uiso 1 1 d R
C28 C 0.6296(5) 0.1882(2) 0.71615(12) 0.0439(11) Uani 1 1 d .
H28 H 0.6771 0.1614 0.6962 0.053 Uiso 1 1 d R
C108 C 1.2110(4) -0.1177(3) 0.97359(13) 0.0505(11) Uani 1 1 d .
108A H 1.2990 -0.1424 0.9789 0.061 Uiso 1 1 d R
108B H 1.2151 -0.0644 0.9819 0.061 Uiso 1 1 d R
108C H 1.1914 -0.1202 0.9455 0.061 Uiso 1 1 d R
C9 C 0.9628(4) -0.1460(2) 0.79777(13) 0.0393(10) Uani 1 1 d .
H9A H 0.9487 -0.1865 0.8171 0.047 Uiso 1 1 d R
H9B H 1.0458 -0.1567 0.7826 0.047 Uiso 1 1 d R
H9C H 0.8838 -0.1438 0.7801 0.047 Uiso 1 1 d R
C114 C 0.9504(4) 0.0404(3) 1.18235(12) 0.0467(11) Uani 1 1 d .
H114 H 1.0293 0.0423 1.1986 0.056 Uiso 1 1 d R
C26 C 0.6353(5) 0.2674(2) 0.77486(14) 0.0446(10) Uani 1 1 d .
H26 H 0.6854 0.2946 0.7941 0.054 Uiso 1 1 d R
C109 C 1.1185(5) -0.2423(2) 0.99177(12) 0.0466(11) Uani 1 1 d .
109A H 1.1103 -0.2558 0.9640 0.056 Uiso 1 1 d R
109B H 1.0485 -0.2694 1.0069 0.056 Uiso 1 1 d R
109C H 1.2096 -0.2567 1.0013 0.056 Uiso 1 1 d R
C23 C 0.4838(5) 0.1888(2) 0.71647(11) 0.0355(9) Uani 1 1 d .
C29 C 0.3981(6) 0.1478(3) 0.68518(15) 0.0620(13) Uani 1 1 d .
H29A H 0.4557 0.1379 0.6622 0.074 Uiso 1 1 d R
H29B H 0.3203 0.1796 0.6775 0.074 Uiso 1 1 d R
H29C H 0.3644 0.0994 0.6957 0.074 Uiso 1 1 d R
C121 C 0.7834(6) 0.1502(3) 0.97387(18) 0.0766(18) Uani 1 1 d .
121A H 0.7647 0.1756 0.9989 0.092 Uiso 1 1 d R
121B H 0.7063 0.1170 0.9671 0.092 Uiso 1 1 d R
121C H 0.7954 0.1885 0.9533 0.092 Uiso 1 1 d R
C27 C 0.7046(5) 0.2283(3) 0.74534(14) 0.0447(11) Uani 1 1 d .
H27 H 0.8018 0.2279 0.7448 0.054 Uiso 1 1 d R
C118 C 0.9170(5) 0.10232(19) 0.97790(10) 0.0348(9) Uani 1 1 d .
C120 C 0.9497(9) 0.0625(3) 0.93963(13) 0.111(4) Uani 1 1 d U
120A H 0.9652 0.1009 0.9193 0.133 Uiso 1 1 d R
120B H 0.8713 0.0306 0.9323 0.133 Uiso 1 1 d R
120C H 1.0314 0.0306 0.9423 0.133 Uiso 1 1 d R

loop_
_atom_site_aniso_label
_atom_site_aniso_U_11
_atom_site_aniso_U_22
_atom_site_aniso_U_33
_atom_site_aniso_U_23
_atom_site_aniso_U_13
_atom_site_aniso_U_12
Rh2 0.03557(15) 0.01918(12) 0.01549(11) -0.00157(10) -0.00060(12) 0.00019(13)
Rh1 0.02179(11) 0.02215(11) 0.01883(11) -0.00289(10) 0.00107(12) 0.00105(12)
Cl1 0.0272(4) 0.0386(5) 0.0274(5) -0.0111(4) 0.0010(3) 0.0054(4)
Cl2 0.0456(5) 0.0241(4) 0.0229(4) -0.0056(3) -0.0020(4) -0.0002(4)
C110 0.0348(19) 0.0263(17) 0.0189(15) -0.0001(13) 0.0002(15) 0.0004(18)
C10 0.0225(17) 0.0199(16) 0.0190(15) 0.0015(11) -0.0007(14) -0.0013(14)
C11 0.0198(17) 0.0143(15) 0.0204(16) 0.0003(12) 0.0002(13) 0.0038(13)
N4 0.0231(14) 0.0194(14) 0.0193(14) 0.0014(11) 0.0017(11) -0.0025(11)
N1 0.0273(18) 0.0224(14) 0.0245(14) -0.0041(11) -0.0004(12) 0.0054(13)
C17 0.028(2) 0.0272(18) 0.0207(17) 0.0005(13) -0.0002(13) 0.0003(14)
N6 0.0305(16) 0.0187(14) 0.0171(13) -0.0020(10) 0.0001(11) 0.0003(12)
N2 0.0192(14) 0.0155(13) 0.0190(13) -0.0010(10) 0.0013(11) -0.0018(11)
N7 0.055(2) 0.0221(14) 0.0183(14) 0.0001(11) 0.0018(14) -0.0010(15)
C19 0.0199(18) 0.0297(19) 0.032(2) 0.0023(15) -0.0024(15) -0.0018(15)
N3 0.0246(15) 0.0188(14) 0.0252(15) 0.0002(11) 0.0010(11) 0.0019(12)
C4 0.0271(18) 0.0296(18) 0.0362(19) -0.0097(14) 0.0056(19) -0.0073(18)
C106 0.043(2) 0.0286(19) 0.0203(18) -0.0031(14) -0.0002(15) -0.0079(17)
C18 0.0204(18) 0.0249(17) 0.0272(17) 0.0001(13) 0.0024(14) -0.0013(15)
C111 0.0266(18) 0.0215(16) 0.0223(16) -0.0052(13) 0.0025(13) 0.0001(15)
C20 0.025(2) 0.0261(18) 0.0324(19) 0.0060(14) 0.0008(15) -0.0046(15)
C101 0.040(2) 0.0218(16) 0.0151(15) -0.0009(13) -0.0037(14) -0.0022(17)
C112 0.0276(17) 0.0168(15) 0.0187(15) -0.0050(13) 0.0007(12) 0.0029(14)
C102 0.041(2) 0.0263(17) 0.0178(15) -0.0036(12) -0.0052(17) -0.001(2)
C5 0.0164(17) 0.042(2) 0.0235(17) -0.0038(15) 0.0013(12) -0.0034(15)
C1 0.0219(16) 0.0208(16) 0.0150(14) -0.0034(13) 0.0017(12) -0.0024(15)
C115 0.058(3) 0.034(2) 0.0190(18) 0.0002(15) 0.0039(17) 0.0112(19)
C3 0.034(2) 0.0190(17) 0.0311(18) -0.0020(14) 0.0088(15) 0.0008(16)
C2 0.0227(17) 0.0205(17) 0.0183(16) 0.0002(12) 0.0060(13) 0.0003(14)
N8 0.056(2) 0.0211(14) 0.0144(13) -0.0021(10) 0.0048(14) -0.0050(15)
C122 0.044(2) 0.0207(18) 0.032(2) -0.0020(14) -0.0080(17) -0.0001(17)
C22 0.0354(19) 0.0295(18) 0.0272(17) -0.0034(14) 0.0043(18) -0.0034(19)
C21 0.032(2) 0.0293(18) 0.0326(19) -0.0038(14) -0.0017(17) -0.0058(18)
C14 0.035(2) 0.037(2) 0.035(2) -0.0141(17) -0.0011(16) 0.0107(17)
O1 0.082(2) 0.0456(16) 0.0286(14) 0.0081(12) 0.0134(17) 0.0049(19)
C105 0.051(3) 0.031(2) 0.0220(19) 0.0031(15) 0.0009(17) -0.0144(19)
C8 0.0265(19) 0.035(2) 0.039(2) 0.0075(16) -0.0042(18) 0.0094(18)
C113 0.033(2) 0.052(2) 0.0252(18) -0.0038(17) 0.0008(14) 0.0044(19)
C103 0.051(2) 0.0277(18) 0.0299(19) -0.0045(14) -0.011(2) 0.009(2)
O2 0.056(2) 0.0396(17) 0.070(2) -0.0027(15) -0.0253(18) 0.0092(17)
C16 0.029(2) 0.043(2) 0.0308(19) -0.0006(17) 0.0049(15) -0.0001(18)
C107 0.030(2) 0.037(2) 0.0258(18) -0.0062(14) -0.0037(15) 0.0041(17)
C104 0.064(3) 0.0250(18) 0.0270(19) 0.0060(14) -0.010(2) -0.008(2)
C12 0.0249(17) 0.0296(17) 0.0131(14) -0.0003(12) -0.0011(14) 0.0049(16)
C116 0.039(2) 0.030(2) 0.031(2) -0.0007(16) 0.0158(17) -0.0003(17)
C7 0.031(2) 0.0199(16) 0.0234(17) 0.0004(13) 0.0023(14) 0.0049(15)
C25 0.057(3) 0.036(2) 0.037(2) 0.0087(17) 0.006(3) 0.006(2)
C119 0.053(3) 0.075(3) 0.028(2) 0.015(2) 0.0021(18) -0.028(2)
C13 0.0291(19) 0.0257(18) 0.0252(18) -0.0048(14) -0.0032(14) 0.0050(15)
C15 0.0227(19) 0.059(3) 0.0251(18) -0.0024(17) 0.0029(16) 0.008(2)
N5 0.0363(18) 0.0378(17) 0.0217(15) -0.0075(12) 0.0009(14) 0.0061(16)
C6 0.0282(18) 0.0257(18) 0.0218(17) -0.0014(13) 0.0012(13) 0.0032(14)
C24 0.039(2) 0.038(2) 0.041(2) 0.0134(17) 0.0071(19) 0.003(2)
C117 0.0249(18) 0.037(2) 0.0316(19) -0.0079(16) -0.0061(15) -0.0009(17)
C28 0.053(3) 0.043(2) 0.036(2) 0.0141(18) 0.0160(19) 0.008(2)
C108 0.035(2) 0.083(3) 0.034(2) -0.001(3) 0.0055(19) -0.002(2)
C9 0.047(3) 0.0250(18) 0.046(2) -0.0107(16) 0.0106(18) 0.0027(17)
C114 0.045(2) 0.067(3) 0.028(2) -0.009(2) -0.0090(17) 0.012(2)
C26 0.052(3) 0.037(2) 0.044(2) 0.0149(19) -0.007(2) -0.0080(19)
C109 0.057(3) 0.047(2) 0.036(2) -0.0132(18) -0.009(2) 0.024(2)
C23 0.043(3) 0.0301(18) 0.034(2) 0.0099(15) -0.0016(18) -0.0054(19)
C29 0.073(4) 0.051(3) 0.061(3) 0.002(2) -0.007(3) -0.011(3)
C121 0.065(3) 0.097(4) 0.068(4) 0.058(3) -0.016(3) -0.014(3)
C27 0.032(2) 0.049(3) 0.053(3) 0.023(2) -0.007(2) -0.001(2)
C118 0.063(3) 0.0227(17) 0.0191(17) 0.0055(13) -0.0015(17) -0.0144(18)
C120 0.279(11) 0.027(2) 0.026(2) -0.0014(18) 0.043(4) -0.029(4)

loop_
_atom_type_symbol
_atom_type_description
_atom_type_scat_dispersion_real
_atom_type_scat_dispersion_imag
_atom_type_scat_source
C C 0.0033 0.0016 'International Tables Vol C Tables 4.2.6.8 and 6.1.1.4'
H H 0.0000 0.0000 'International Tables Vol C Tables 4.2.6.8 and 6.1.1.4'
O O 0.0106 0.0060 'International Tables Vol C Tables 4.2.6.8 and 6.1.1.4'
N N 0.0061 0.0033 'International Tables Vol C Tables 4.2.6.8 and 6.1.1.4'
Cl Cl 0.1484 0.1585 'International Tables Vol C Tables 4.2.6.8 and 6.1.1.4'
Rh Rh -1.1178 0.9187 'International Tables Vol C Tables 4.2.6.8 and 6.1.1.4'

loop_
_exptl_crystal_face_index_h
_exptl_crystal_face_index_k
_exptl_crystal_face_index_l
_exptl_crystal_face_perp_dist
0 -1 1 0.151
0 0 -1 0.080
0 1 -1 0.140
0 0 1 0.103
1 0 0 0.069
-1 0 0 0.051
0 -1 -1 0.130
0 1 1 0.132

loop_
_geom_angle_atom_site_label_1
_geom_angle_atom_site_label_2
_geom_angle_atom_site_label_3
_geom_angle
C122 Rh2 C110 89.75(16)
C122 Rh2 N5 176.29(15)
C110 Rh2 N5 90.24(13)
C122 Rh2 Cl2 88.70(12)
C110 Rh2 Cl2 178.15(10)
N5 Rh2 Cl2 91.37(8)
C22 Rh1 C10 91.74(14)
C22 Rh1 N1 172.49(15)
C10 Rh1 N1 90.84(11)
C22 Rh1 Cl1 86.67(12)
C10 Rh1 Cl1 174.08(10)
N1 Rh1 Cl1 91.45(7)
N8 C110 N6 102.0(3)
N8 C110 Rh2 134.7(2)
N6 C110 Rh2 123.1(2)
N4 C10 N2 102.0(3)
N4 C10 Rh1 133.6(3)
N2 C10 Rh1 124.3(2)
N3 C11 N2 110.1(3)
N3 C11 C12 122.9(3)
N2 C11 C12 126.8(3)
C10 N4 N3 113.6(3)
C10 N4 C18 129.7(3)
N3 N4 C18 116.6(2)
C8 N1 C7 107.8(3)
C8 N1 C9 107.8(3)
C7 N1 C9 107.5(3)
C8 N1 Rh1 107.5(2)
C7 N1 Rh1 114.7(2)
C9 N1 Rh1 111.3(2)
C12 C17 C16 119.6(3)
C12 C17 H17 120.3
C16 C17 H17 120.1
C110 N6 C111 109.7(3)
C110 N6 C101 123.8(3)
C111 N6 C101 126.0(3)
C11 N2 C10 109.6(3)
C11 N2 C1 126.0(3)
C10 N2 C1 124.4(3)
C111 N7 N8 104.8(3)
C18 C19 H19A 109.4
C18 C19 H19B 110.0
H19A C19 H19B 109.5
C18 C19 H19C 109.0
H19A C19 H19C 109.5
H19B C19 H19C 109.5
C11 N3 N4 104.7(3)
C3 C4 C5 119.7(3)
C3 C4 H4 120.1
C5 C4 H4 120.2
C101 C106 C105 119.2(4)
C101 C106 H106 120.6
C105 C106 H106 120.2
N4 C18 C19 108.9(3)
N4 C18 C20 107.5(3)
C19 C18 C20 113.3(3)
N4 C18 C21 108.6(3)
C19 C18 C21 109.3(3)
C20 C18 C21 109.2(3)
N7 C111 N6 110.0(3)
N7 C111 C112 125.1(3)
N6 C111 C112 124.9(3)
C18 C20 H20A 108.9
C18 C20 H20B 109.7
H20A C20 H20B 109.5
C18 C20 H20C 109.8
H20A C20 H20C 109.5
H20B C20 H20C 109.5
C106 C101 C102 122.2(3)
C106 C101 N6 118.9(3)
C102 C101 N6 118.8(3)
C113 C112 C117 119.5(3)
C113 C112 C111 120.1(3)
C117 C112 C111 120.5(3)
C101 C102 C103 117.2(4)
C101 C102 C107 121.5(3)
C103 C102 C107 121.4(4)
C6 C5 C4 119.5(3)
C6 C5 H5 120.2
C4 C5 H5 120.4
C6 C1 C2 122.6(3)
C6 C1 N2 119.5(3)
C2 C1 N2 117.7(3)
C116 C115 C114 119.4(3)
C116 C115 H115 120.2
C114 C115 H115 120.4
C4 C3 C2 121.8(3)
C4 C3 H3 119.3
C2 C3 H3 118.8
C3 C2 C1 116.6(3)
C3 C2 C7 122.2(3)
C1 C2 C7 121.1(3)
C110 N8 N7 113.5(3)
C110 N8 C118 132.4(3)
N7 N8 C118 114.1(2)
O2 C122 Rh2 177.5(4)
O1 C22 Rh1 175.8(3)
C18 C21 H21A 109.4
C18 C21 H21B 109.3
H21A C21 H21B 109.5
C18 C21 H21C 109.7
H21A C21 H21C 109.5
H21B C21 H21C 109.5
C13 C14 C15 120.6(4)
C13 C14 H14 119.6
C15 C14 H14 119.8
C104 C105 C106 119.3(4)
C104 C105 H105 119.9
C106 C105 H105 120.7
N1 C8 H8A 109.5
N1 C8 H8B 109.5
H8A C8 H8B 109.5
N1 C8 H8C 109.4
H8A C8 H8C 109.5
H8B C8 H8C 109.5
C112 C113 C114 120.1(3)
C112 C113 H113 119.7
C114 C113 H113 120.2
C104 C103 C102 120.7(4)
C104 C103 H103 119.7
C102 C103 H103 119.6
C15 C16 C17 120.3(4)
C15 C16 H16 120.1
C17 C16 H16 119.6
C102 C107 N5 112.5(3)
C102 C107 107A 109.3
N5 C107 107A 109.7
C102 C107 107B 108.7
N5 C107 107B 108.7
107A C107 107B 107.8
C105 C104 C103 121.3(3)
C105 C104 H104 119.7
C103 C104 H104 119.0
C17 C12 C13 119.8(3)
C17 C12 C11 121.9(3)
C13 C12 C11 117.9(3)
C115 C116 C117 120.5(4)
C115 C116 H116 119.6
C117 C116 H116 119.9
N1 C7 C2 113.6(3)
N1 C7 H7A 108.8
C2 C7 H7A 108.9
N1 C7 H7B 108.8
C2 C7 H7B 108.7
H7A C7 H7B 107.7
C26 C25 C24 119.7(4)
C26 C25 H25 120.1
C24 C25 H25 120.2
C118 C119 119A 110.5
C118 C119 119B 108.9
119A C119 119B 109.5
C118 C119 119C 109.0
119A C119 119C 109.5
119B C119 119C 109.5
C14 C13 C12 119.3(4)
C14 C13 H13 120.6
C12 C13 H13 120.1
C16 C15 C14 120.4(3)
C16 C15 H15 119.4
C14 C15 H15 120.2
C108 N5 C109 108.1(3)
C108 N5 C107 108.0(3)
C109 N5 C107 106.8(3)
C108 N5 Rh2 107.3(2)
C109 N5 Rh2 112.8(3)
C107 N5 Rh2 113.6(2)
C1 C6 C5 119.7(3)
C1 C6 H6 120.1
C5 C6 H6 120.2
C23 C24 C25 122.1(4)
C23 C24 H24 119.3
C25 C24 H24 118.6
C116 C117 C112 120.2(3)
C116 C117 H117 119.7
C112 C117 H117 120.1
C27 C28 C23 120.4(4)
C27 C28 H28 119.8
C23 C28 H28 119.8
N5 C108 108A 109.7
N5 C108 108B 108.8
108A C108 108B 109.5
N5 C108 108C 109.9
108A C108 108C 109.5
108B C108 108C 109.5
N1 C9 H9A 109.6
N1 C9 H9B 109.4
H9A C9 H9B 109.5
N1 C9 H9C 109.4
H9A C9 H9C 109.5
H9B C9 H9C 109.5
C115 C114 C113 120.3(4)
C115 C114 H114 119.9
C113 C114 H114 119.8
C25 C26 C27 120.3(4)
C25 C26 H26 119.8
C27 C26 H26 119.9
N5 C109 109A 109.1
N5 C109 109B 109.7
109A C109 109B 109.5
N5 C109 109C 109.6
109A C109 109C 109.5
109B C109 109C 109.5
C24 C23 C28 117.5(4)
C24 C23 C29 120.1(4)
C28 C23 C29 122.4(4)
C23 C29 H29A 109.0
C23 C29 H29B 109.9
H29A C29 H29B 109.5
C23 C29 H29C 109.6
H29A C29 H29C 109.5
H29B C29 H29C 109.5
C118 C121 121A 108.9
C118 C121 121B 110.0
121A C121 121B 109.5
C118 C121 121C 109.5
121A C121 121C 109.5
121B C121 121C 109.5
C26 C27 C28 120.0(4)
C26 C27 H27 120.2
C28 C27 H27 119.8
C120 C118 C119 110.7(4)
C120 C118 N8 112.1(3)
C119 C118 N8 107.0(3)
C120 C118 C121 110.4(5)
C119 C118 C121 109.3(4)
N8 C118 C121 107.2(3)
C118 C120 120A 109.0
C118 C120 120B 108.6
120A C120 120B 109.5
C118 C120 120C 110.8
120A C120 120C 109.5
120B C120 120C 109.5

loop_
_geom_bond_atom_site_label_1
_geom_bond_atom_site_label_2
_geom_bond_distance
Rh2 C122 1.792(4)
Rh2 C110 1.986(3)
Rh2 N5 2.198(3)
Rh2 Cl2 2.3946(8)
Rh1 C22 1.797(3)
Rh1 C10 1.990(3)
Rh1 N1 2.221(3)
Rh1 Cl1 2.3980(9)
C110 N8 1.350(4)
C110 N6 1.370(4)
C10 N4 1.347(4)
C10 N2 1.377(4)
C11 N3 1.292(4)
C11 N2 1.377(4)
C11 C12 1.475(5)
N4 N3 1.383(4)
N4 C18 1.511(4)
N1 C8 1.486(5)
N1 C7 1.488(4)
N1 C9 1.490(4)
C17 C12 1.386(5)
C17 C16 1.391(5)
C17 H17 0.9301
N6 C111 1.383(4)
N6 C101 1.444(4)
N2 C1 1.432(4)
N7 C111 1.290(4)
N7 N8 1.384(4)
C19 C18 1.519(5)
C19 H19A 0.9600
C19 H19B 0.9601
C19 H19C 0.9600
C4 C3 1.379(6)
C4 C5 1.395(5)
C4 H4 0.9300
C106 C101 1.385(5)
C106 C105 1.393(5)
C106 H106 0.9300
C18 C20 1.523(5)
C18 C21 1.533(5)
C111 C112 1.478(4)
C20 H20A 0.9598
C20 H20B 0.9600
C20 H20C 0.9601
C101 C102 1.390(5)
C112 C113 1.373(5)
C112 C117 1.382(5)
C102 C103 1.393(5)
C102 C107 1.499(5)
C5 C6 1.382(5)
C5 H5 0.9300
C1 C6 1.368(5)
C1 C2 1.396(5)
C115 C116 1.374(6)
C115 C114 1.377(6)
C115 H115 0.9299
C3 C2 1.393(5)
C3 H3 0.9300
C2 C7 1.501(5)
N8 C118 1.506(4)
C122 O2 1.156(5)
C22 O1 1.149(4)
C21 H21A 0.9600
C21 H21B 0.9600
C21 H21C 0.9600
C14 C13 1.376(5)
C14 C15 1.379(6)
C14 H14 0.9300
C105 C104 1.362(6)
C105 H105 0.9300
C8 H8A 0.9599
C8 H8B 0.9599
C8 H8C 0.9603
C113 C114 1.386(5)
C113 H113 0.9300
C103 C104 1.386(6)
C103 H103 0.9300
C16 C15 1.356(6)
C16 H16 0.9300
C107 N5 1.507(4)
C107 107A 0.9700
C107 107B 0.9700
C104 H104 0.9300
C12 C13 1.393(5)
C116 C117 1.377(5)
C116 H116 0.9299
C7 H7A 0.9700
C7 H7B 0.9701
C25 C26 1.363(7)
C25 C24 1.376(6)
C25 H25 0.9301
C119 C118 1.490(6)
C119 119A 0.9600
C119 119B 0.9600
C119 119C 0.9600
C13 H13 0.9300
C15 H15 0.9300
N5 C108 1.480(5)
N5 C109 1.481(5)
C6 H6 0.9300
C24 C23 1.375(6)
C24 H24 0.9300
C117 H117 0.9301
C28 C27 1.394(6)
C28 C23 1.395(6)
C28 H28 0.9300
C108 108A 0.9600
C108 108B 0.9600
C108 108C 0.9598
C9 H9A 0.9599
C9 H9B 0.9600
C9 H9C 0.9600
C114 H114 0.9299
C26 C27 1.366(6)
C26 H26 0.9301
C109 109A 0.9600
C109 109B 0.9600
C109 109C 0.9600
C23 C29 1.505(6)
C29 H29A 0.9599
C29 H29B 0.9599
C29 H29C 0.9602
C121 C118 1.527(7)
C121 121A 0.9602
C121 121B 0.9599
C121 121C 0.9599
C27 H27 0.9300
C118 C120 1.485(5)
C120 120A 0.9599
C120 120B 0.9601
C120 120C 0.9600

loop_
_platon_squeeze_void_nr
_platon_squeeze_void_average_x
_platon_squeeze_void_average_y
_platon_squeeze_void_average_z
_platon_squeeze_void_volume
_platon_squeeze_void_count_electrons
1 -0.109 0.460 -0.069 203.8 60.7
2 0.108 0.960 0.569 204.0 61.0
3 0.391 0.040 0.069 203.8 61.7
4 0.608 0.540 0.431 203.9 60.8
